data_7134694
loop_
_publ_author_name
'Sosnin, Daniil'
'Aprahamian, Ivan'

_publ_section_title
;
 Alkyne hydrazones for Raman scattering spectroscopy
;
_journal_issue 55
_journal_name_full 'Chemical Communications'
_journal_page_first 10119
_journal_page_last 10121
_journal_paper_doi 10.1039/D5CC02471D
_journal_volume 61
_journal_year 2025
_chemical_formula_moiety 'C15 H20 N2 O2 Si'
_chemical_formula_sum 'C15 H20 N2 O2 Si'
_chemical_formula_weight 288.42
_space_group_crystal_system monoclinic
_space_group_IT_number 14
_space_group_name_Hall '-P 2ybc'
_space_group_name_H-M_alt 'P 1 21/c 1'
_atom_sites_solution_hydrogens mixed
_atom_sites_solution_primary dual
_audit_creation_date 2023-07-27
_audit_creation_method
;
Olex2 1.5
(compiled 2023.03.06 svn.rbb2c1857 for OlexSys, GUI svn.r6748)
;
_audit_update_record
;
2024-02-05 deposited with the CCDC.	2025-06-05 downloaded from the CCDC.
;
_cell_angle_alpha 90
_cell_angle_beta 90.6114(6)
_cell_angle_gamma 90
_cell_formula_units_Z 4
_cell_length_a 6.99957(5)
_cell_length_b 18.62104(13)
_cell_length_c 12.07918(8)
_cell_measurement_reflns_used 21509
_cell_measurement_temperature 100.00(10)
_cell_measurement_theta_max 79.9730
_cell_measurement_theta_min 4.3300
_cell_volume 1574.302(19)
_computing_cell_refinement 'CrysAlisPro 1.171.42.93a (Rigaku OD, 2023)'
_computing_data_collection 'CrysAlisPro 1.171.42.93a (Rigaku OD, 2023)'
_computing_data_reduction 'CrysAlisPro 1.171.42.93a (Rigaku OD, 2023)'
_computing_molecular_graphics 'Olex2 1.5 (Dolomanov et al., 2009)'
_computing_publication_material 'Olex2 1.5 (Dolomanov et al., 2009)'
_computing_structure_refinement 'SHELXL 2018/3 (Sheldrick, 2015)'
_computing_structure_solution 'SHELXT  (Sheldrick, 2015)'
_diffrn_ambient_environment N~2~
_diffrn_ambient_temperature 100.00(10)
_diffrn_detector 'Hybrid Pixel Array Detector'
_diffrn_detector_area_resol_mean 10.0000
_diffrn_detector_type HyPix
_diffrn_measured_fraction_theta_full 1.000
_diffrn_measured_fraction_theta_max 0.995
_diffrn_measurement_details
;
List of Runs (angles in degrees, time in seconds):

  # Type    Start    End  Width  t~exp~   \w     \q     \k     \f   Frames
#--------------------------------------------------------------------------
  1  \w    -62.00  25.00   0.50    0.05    --  -47.10  57.00-120.00  174
  2  \w    -70.00  16.00   0.50    0.05    --  -47.10  77.00   0.00  172
  3  \w    -39.00  28.00   0.50    0.05    --  -47.10  19.00   0.00  134
  4  \w    -70.00  16.00   0.50    0.05    --  -47.10  77.00  90.00  172
  5  \w    -39.00  28.00   0.50    0.05    --  -47.10  19.00 150.00  134
  6  \w     34.00 119.00   0.50    0.05    --   47.10  47.00  99.63  170
  7  \w     34.00 119.00   0.50    0.05    --   47.10  47.00 149.52  170
  8  \w     35.00 119.00   0.50    0.05    --   47.10  43.00  56.31  168
  9  \w     35.00 119.00   0.50    0.05    --   47.10  45.00   6.28  168
 10  \w     35.00 119.00   0.50    0.05    --   47.10  42.00 -64.31  168
 11  \w     35.00 119.00   0.50    0.05    --   47.10  46.00-140.97  168
 12  \w    100.00 178.00   0.50    0.07    --  113.25  15.00 -90.00  156
 13  \w    106.00 178.00   0.50    0.07    --  113.25  61.00-180.00  144
 14  \w    101.00 178.00   0.50    0.07    --  113.25  45.00 -60.00  154
 15  \w    101.00 178.00   0.50    0.07    --  113.25  30.00 -90.00  154
 16  \w    101.00 178.00   0.50    0.07    --  113.25  45.00 -30.00  154
 17  \w    106.00 178.00   0.50    0.07    --  113.25  61.00   0.00  144
 18  \w    101.00 178.00   0.50    0.07    --  113.25  39.00  49.39  154
 19  \w    100.00 178.00   0.50    0.07    --  113.25  15.00 120.00  156
 20  \w    100.00 178.00   0.50    0.07    --  113.25  15.00 150.00  156
 21  \w     97.00 178.00   0.50    0.07    --  113.25 125.00 120.00  162
 22  \w     97.00 178.00   0.50    0.07    --  113.25 125.00 -30.00  162
 23  \w     42.00  69.00   0.50    0.07    --  113.25 -61.00-120.00   54
 24  \w     42.00  94.00   0.50    0.07    --  113.25 -77.00-120.00  104
 25  \w     42.00  94.00   0.50    0.07    --  113.25 -77.00  90.00  104
 26  \w     42.00  69.00   0.50    0.07    --  113.25 -61.00  90.00   54
 27  \w     42.00  69.00   0.50    0.07    --  113.25 -61.00  30.00   54
 28  \w     42.00 104.00   0.50    0.07    --  113.25 -94.00 -60.00  124
 29  \w     44.00 105.00   0.50    0.07    --  113.25-106.00-106.58  122
 30  \w     44.00 108.00   0.50    0.07    --  113.25-125.00-150.00  128
 31  \w     42.00 104.00   0.50    0.07    --  113.25 -94.00-180.00  124
 32  \w     36.00  93.00   0.50    0.05    --   47.10-125.00-150.00  114
 33  \w     42.00 104.00   0.50    0.07    --  113.25 -94.00-150.00  124
 34  \w     42.00 104.00   0.50    0.07    --  113.25 -94.00 -90.00  124
 35  \w     42.00 104.00   0.50    0.07    --  113.25 -94.00-120.00  124
 36  \w     44.00 108.00   0.50    0.07    --  113.25-125.00  30.00  128
 37  \w     43.00 104.00   0.50    0.07    --  113.25-103.00  37.22  122
 38  \w     42.00 104.00   0.50    0.07    --  113.25 -94.00  30.00  124
 39  \w     42.00 104.00   0.50    0.07    --  113.25 -94.00  60.00  124
 40  \w     42.00 104.00   0.50    0.07    --  113.25 -94.00  90.00  124
 41  \w     42.00 104.00   0.50    0.07    --  113.25 -94.00 120.00  124
 42  \w     42.00 104.00   0.50    0.07    --  113.25 -94.00 150.00  124
 43  \w    -70.00 -19.00   0.50    0.07    --  -91.75  61.00-180.00  102
 44  \w    -53.00 -20.00   0.50    0.07    --  -91.75  45.00 -30.00   66
 45  \w    -53.00 -20.00   0.50    0.07    --  -91.75  45.00  90.00   66
 46  \w   -163.00-106.00   0.50    0.07    --  -91.75 -61.00  90.00  114
 47  \w   -163.00-106.00   0.50    0.07    --  -91.75 -61.00-150.00  114
;
_diffrn_measurement_device 'four-circle diffractometer'
_diffrn_measurement_device_type 'XtaLAB Synergy, Dualflex, HyPix'
_diffrn_measurement_method '\w scans'
_diffrn_orient_matrix_type 'CrysAlisPro convention (1999,Acta A55,543-557)'
_diffrn_orient_matrix_UB_11 0.1496819000
_diffrn_orient_matrix_UB_12 0.0061005000
_diffrn_orient_matrix_UB_13 0.0939540000
_diffrn_orient_matrix_UB_21 -0.0611548000
_diffrn_orient_matrix_UB_22 -0.0740223000
_diffrn_orient_matrix_UB_23 0.0442134000
_diffrn_orient_matrix_UB_31 0.1494836000
_diffrn_orient_matrix_UB_32 -0.0363041000
_diffrn_orient_matrix_UB_33 -0.0741291000
_diffrn_radiation_monochromator mirror
_diffrn_radiation_probe x-ray
_diffrn_radiation_type 'Cu K\a'
_diffrn_radiation_wavelength 1.54184
_diffrn_reflns_av_R_equivalents 0.0475
_diffrn_reflns_av_unetI/netI 0.0195
_diffrn_reflns_Laue_measured_fraction_full 1.000
_diffrn_reflns_Laue_measured_fraction_max 0.995
_diffrn_reflns_limit_h_max 8
_diffrn_reflns_limit_h_min -8
_diffrn_reflns_limit_k_max 23
_diffrn_reflns_limit_k_min -23
_diffrn_reflns_limit_l_max 14
_diffrn_reflns_limit_l_min -15
_diffrn_reflns_number 32803
_diffrn_reflns_point_group_measured_fraction_full 1.000
_diffrn_reflns_point_group_measured_fraction_max 0.995
_diffrn_reflns_theta_full 67.684
_diffrn_reflns_theta_max 80.273
_diffrn_reflns_theta_min 4.363
_diffrn_source 'micro-focus sealed X-ray tube'
_diffrn_source_current 1
_diffrn_source_type 'PhotonJet (Cu) X-ray Source'
_diffrn_source_voltage 50
_exptl_absorpt_coefficient_mu 1.343
_exptl_absorpt_correction_T_max 1.000
_exptl_absorpt_correction_T_min 0.476
_exptl_absorpt_correction_type gaussian
_exptl_absorpt_process_details
;
CrysAlisPro 1.171.42.93a (Rigaku Oxford Diffraction, 2023)
Numerical absorption correction based on gaussian integration over
a multifaceted crystal model
Empirical absorption correction using spherical harmonics,
implemented in SCALE3 ABSPACK scaling algorithm.
;
_exptl_crystal_colour yellow
_exptl_crystal_colour_primary yellow
_exptl_crystal_density_diffrn 1.217
_exptl_crystal_description irregular
_exptl_crystal_F_000 616
_exptl_crystal_recrystallization_method 'used as received'
_exptl_crystal_size_max 0.265
_exptl_crystal_size_mid 0.219
_exptl_crystal_size_min 0.134
_refine_diff_density_max 0.366
_refine_diff_density_min -0.352
_refine_diff_density_rms 0.077
_refine_ls_extinction_method none
_refine_ls_goodness_of_fit_ref 1.032
_refine_ls_hydrogen_treatment mixed
_refine_ls_matrix_type full
_refine_ls_number_parameters 189
_refine_ls_number_reflns 3414
_refine_ls_number_restraints 0
_refine_ls_restrained_S_all 1.032
_refine_ls_R_factor_all 0.0337
_refine_ls_R_factor_gt 0.0329
_refine_ls_shift/su_max 0.000
_refine_ls_shift/su_mean 0.000
_refine_ls_structure_factor_coef Fsqd
_refine_ls_weighting_details 'w=1/[\s^2^(Fo^2^)+(0.0490P)^2^+0.5634P] where P=(Fo^2^+2Fc^2^)/3'
_refine_ls_weighting_scheme calc
_refine_ls_wR_factor_gt 0.0874
_refine_ls_wR_factor_ref 0.0881
_reflns_Friedel_coverage 0.000
_reflns_number_gt 3295
_reflns_number_total 3414
_reflns_threshold_expression 'I > 2\s(I)'
_cod_data_source_file d5cc02471d2.cif
_cod_data_source_block ia723e
_cod_depositor_comments 'Adding full bibliography for 7134694--7134699.cif.'
_cod_original_cell_volume 1574.303(19)
_cod_database_code 7134694
_shelx_shelxl_version_number 2018/3
_chemical_oxdiff_formula C15H20N2O2Si
_chemical_oxdiff_usercomment 'DS-Si ALK V'
_shelx_space_group_comment
;
The symmetry employed for this shelxl refinement is uniquely defined
by the following loop, which should always be used as a source of
symmetry information in preference to the above space-group names.
They are only intended as comments.
;
_shelx_estimated_absorpt_t_max 0.841
_shelx_estimated_absorpt_t_min 0.717
_olex2_refinement_description
;
1. Fixed Uiso
 At 1.2 times of:
  All C(H) groups, All C(H,H) groups
 At 1.5 times of:
  All C(H,H,H) groups
2.a Secondary CH2 refined with riding coordinates:
 C8(H8A,H8B)
2.b Aromatic/amide H refined with riding coordinates:
 C11(H11), C12(H12), C13(H13), C14(H14), C15(H15)
2.c Idealised Me refined as rotating group:
 C4(H4A,H4B,H4C), C5(H5A,H5B,H5C), C6(H6A,H6B,H6C), C9(H9A,H9B,H9C)
;
_olex2_diffrn_ambient_temperature_device 'Oxford Cryosystems'
_olex2_exptl_crystal_mounting_method 'The crystal was mounted on a nylon loop with paratone oil'
_olex2_submission_original_sample_id 'DS-Si ALK V'
_olex2_submission_special_instructions 'No special instructions were received'
_oxdiff_exptl_absorpt_empirical_details
;
Empirical correction (ABSPACK) includes:
- Absorption correction using spherical harmonics
- Frame scaling
;
_oxdiff_exptl_absorpt_empirical_full_max 1.587
_oxdiff_exptl_absorpt_empirical_full_min 0.674

loop_
_space_group_symop_operation_xyz
'x, y, z'
'-x, y+1/2, -z+1/2'
'-x, -y, -z'
'x, -y-1/2, z-1/2'

loop_
_atom_site_label
_atom_site_type_symbol
_atom_site_fract_x
_atom_site_fract_y
_atom_site_fract_z
_atom_site_U_iso_or_equiv
_atom_site_adp_type
_atom_site_occupancy
_atom_site_site_symmetry_order
_atom_site_calc_flag
_atom_site_refinement_flags_posn
_atom_site_refinement_flags_adp
_atom_site_refinement_flags_occupancy
_atom_site_disorder_assembly
_atom_site_disorder_group
Si1 Si 0.63341(4) 0.23601(2) 0.69820(2) 0.01770(10) Uani 1 1 d . . . . .
O1 O 0.78179(11) 0.55884(4) 0.93130(6) 0.02043(18) Uani 1 1 d . . . . .
O2 O 0.70283(12) 0.45210(4) 1.00699(6) 0.02324(18) Uani 1 1 d . . . . .
N1 N 0.73813(14) 0.47792(5) 0.62830(7) 0.01866(19) Uani 1 1 d . . . . .
H1 H 0.715(2) 0.4331(9) 0.6211(12) 0.027(4) Uiso 1 1 d . . . . .
N2 N 0.75038(13) 0.50553(5) 0.72898(7) 0.01795(19) Uani 1 1 d . . . . .
C1 C 0.72724(15) 0.46125(6) 0.81218(9) 0.0180(2) Uani 1 1 d . . . . .
C2 C 0.69421(15) 0.38624(6) 0.79430(9) 0.0191(2) Uani 1 1 d . . . . .
C3 C 0.67129(16) 0.32609(6) 0.75942(9) 0.0204(2) Uani 1 1 d . . . . .
C4 C 0.40165(18) 0.20141(7) 0.74928(10) 0.0275(3) Uani 1 1 d . . . . .
H4A H 0.406668 0.197737 0.830190 0.041 Uiso 1 1 calc R U . . .
H4B H 0.377030 0.153867 0.717383 0.041 Uiso 1 1 calc R U . . .
H4C H 0.298934 0.234363 0.727211 0.041 Uiso 1 1 calc R U . . .
C5 C 0.62689(18) 0.25020(7) 0.54579(10) 0.0260(2) Uani 1 1 d . . . . .
H5A H 0.520903 0.282384 0.526449 0.039 Uiso 1 1 calc R U . . .
H5B H 0.608742 0.203961 0.508372 0.039 Uiso 1 1 calc R U . . .
H5C H 0.747576 0.271724 0.522231 0.039 Uiso 1 1 calc R U . . .
C6 C 0.83429(19) 0.17707(7) 0.74192(10) 0.0291(3) Uani 1 1 d . . . . .
H6A H 0.955423 0.198604 0.719133 0.044 Uiso 1 1 calc R U . . .
H6B H 0.819670 0.129833 0.707083 0.044 Uiso 1 1 calc R U . . .
H6C H 0.833839 0.171663 0.822614 0.044 Uiso 1 1 calc R U . . .
C7 C 0.73448(15) 0.48941(6) 0.92705(9) 0.0181(2) Uani 1 1 d . . . . .
C8 C 0.79099(17) 0.58987(6) 1.04153(9) 0.0207(2) Uani 1 1 d . . . . .
H8A H 0.870962 0.559745 1.091148 0.025 Uiso 1 1 calc R U . . .
H8B H 0.661436 0.593493 1.073139 0.025 Uiso 1 1 calc R U . . .
C9 C 0.87791(18) 0.66341(6) 1.02911(10) 0.0248(2) Uani 1 1 d . . . . .
H9A H 0.798894 0.692188 0.978443 0.037 Uiso 1 1 calc R U . . .
H9B H 1.006974 0.658889 0.999234 0.037 Uiso 1 1 calc R U . . .
H9C H 0.884404 0.686996 1.101584 0.037 Uiso 1 1 calc R U . . .
C10 C 0.76349(15) 0.52021(6) 0.53364(9) 0.0175(2) Uani 1 1 d . . . . .
C11 C 0.82805(16) 0.59078(6) 0.54101(9) 0.0198(2) Uani 1 1 d . . . . .
H11 H 0.855128 0.611940 0.611002 0.024 Uiso 1 1 calc R U . . .
C12 C 0.85214(17) 0.62974(6) 0.44376(10) 0.0242(2) Uani 1 1 d . . . . .
H12 H 0.895481 0.678022 0.447737 0.029 Uiso 1 1 calc R U . . .
C13 C 0.81383(18) 0.59915(7) 0.34108(10) 0.0256(2) Uani 1 1 d . . . . .
H13 H 0.831065 0.626350 0.275400 0.031 Uiso 1 1 calc R U . . .
C14 C 0.75025(17) 0.52865(6) 0.33481(9) 0.0234(2) Uani 1 1 d . . . . .
H14 H 0.724362 0.507447 0.264706 0.028 Uiso 1 1 calc R U . . .
C15 C 0.72445(16) 0.48908(6) 0.43095(9) 0.0206(2) Uani 1 1 d . . . . .
H15 H 0.680300 0.440902 0.426728 0.025 Uiso 1 1 calc R U . . .

loop_
_atom_site_aniso_label
_atom_site_aniso_U_11
_atom_site_aniso_U_22
_atom_site_aniso_U_33
_atom_site_aniso_U_23
_atom_site_aniso_U_13
_atom_site_aniso_U_12
Si1 0.02136(17) 0.01640(16) 0.01537(16) -0.00016(10) 0.00083(11) -0.00133(10)
O1 0.0288(4) 0.0173(4) 0.0152(4) -0.0011(3) 0.0008(3) -0.0029(3)
O2 0.0308(4) 0.0199(4) 0.0191(4) 0.0030(3) 0.0020(3) -0.0007(3)
N1 0.0241(5) 0.0159(4) 0.0160(4) -0.0012(3) -0.0004(3) -0.0007(3)
N2 0.0181(4) 0.0193(4) 0.0165(4) -0.0008(3) 0.0003(3) 0.0013(3)
C1 0.0192(5) 0.0165(5) 0.0183(5) -0.0006(4) 0.0001(4) 0.0001(4)
C2 0.0203(5) 0.0204(5) 0.0168(5) 0.0018(4) 0.0003(4) -0.0001(4)
C3 0.0228(5) 0.0215(5) 0.0169(5) 0.0019(4) 0.0008(4) -0.0009(4)
C4 0.0290(6) 0.0297(6) 0.0238(6) -0.0035(5) 0.0035(5) -0.0106(5)
C5 0.0297(6) 0.0306(6) 0.0177(5) -0.0007(4) 0.0011(4) 0.0011(5)
C6 0.0336(6) 0.0269(6) 0.0269(6) 0.0020(5) 0.0000(5) 0.0074(5)
C7 0.0180(5) 0.0175(5) 0.0190(5) 0.0002(4) 0.0005(4) 0.0013(4)
C8 0.0261(5) 0.0218(5) 0.0141(5) -0.0022(4) 0.0019(4) -0.0016(4)
C9 0.0334(6) 0.0214(5) 0.0197(5) -0.0019(4) -0.0004(4) -0.0043(5)
C10 0.0157(5) 0.0193(5) 0.0176(5) 0.0012(4) 0.0014(4) 0.0034(4)
C11 0.0205(5) 0.0191(5) 0.0198(5) -0.0018(4) 0.0021(4) 0.0024(4)
C12 0.0274(6) 0.0188(5) 0.0266(6) 0.0014(4) 0.0049(4) 0.0015(4)
C13 0.0295(6) 0.0270(6) 0.0203(5) 0.0049(4) 0.0045(4) 0.0047(5)
C14 0.0238(6) 0.0281(6) 0.0182(5) -0.0011(4) -0.0008(4) 0.0033(4)
C15 0.0205(5) 0.0219(5) 0.0194(5) -0.0018(4) 0.0001(4) 0.0002(4)

loop_
_atom_type_symbol
_atom_type_description
_atom_type_scat_dispersion_real
_atom_type_scat_dispersion_imag
_atom_type_scat_source
C C 0.0181 0.0091 'International Tables Vol C Tables 4.2.6.8 and 6.1.1.4'
H H 0.0000 0.0000 'International Tables Vol C Tables 4.2.6.8 and 6.1.1.4'
N N 0.0311 0.0180 'International Tables Vol C Tables 4.2.6.8 and 6.1.1.4'
O O 0.0492 0.0322 'International Tables Vol C Tables 4.2.6.8 and 6.1.1.4'
Si Si 0.2541 0.3302 'International Tables Vol C Tables 4.2.6.8 and 6.1.1.4'

loop_
_exptl_crystal_face_index_h
_exptl_crystal_face_index_k
_exptl_crystal_face_index_l
_exptl_crystal_face_perp_dist
3 -1 -5 0.1010
2 -11 -2 0.0790
-1 12 1 0.0466
2 -5 -6 0.0678
3 2 6 0.0926
0 4 7 0.0928
-4 4 2 0.0899
-4 1 -4 0.1084
-2 -2 7 0.1415
2 0 -7 0.0813
2 -10 -1 0.0800
-2 11 -1 0.0428
-3 -9 1 0.1064
-4 -4 0 0.0818
0 10 5 0.0635
0 -12 2 0.1065
0 -12 -1 0.0804
-1 -11 -3 0.0789

loop_
_geom_angle_atom_site_label_1
_geom_angle_atom_site_label_2
_geom_angle_atom_site_label_3
_geom_angle
_geom_angle_site_symmetry_1
_geom_angle_site_symmetry_3
_geom_angle_publ_flag
C3 Si1 C4 107.67(5) . . ?
C3 Si1 C5 105.58(5) . . ?
C3 Si1 C6 108.50(6) . . ?
C4 Si1 C5 111.46(6) . . ?
C6 Si1 C4 111.24(6) . . ?
C6 Si1 C5 112.10(6) . . ?
C7 O1 C8 115.40(8) . . ?
N2 N1 H1 118.9(10) . . ?
N2 N1 C10 121.64(9) . . ?
C10 N1 H1 119.4(10) . . ?
C1 N2 N1 116.94(9) . . ?
N2 C1 C2 121.25(10) . . ?
N2 C1 C7 119.42(9) . . ?
C2 C1 C7 119.32(9) . . ?
C3 C2 C1 168.17(11) . . ?
C2 C3 Si1 176.80(10) . . ?
Si1 C4 H4A 109.5 . . ?
Si1 C4 H4B 109.5 . . ?
Si1 C4 H4C 109.5 . . ?
H4A C4 H4B 109.5 . . ?
H4A C4 H4C 109.5 . . ?
H4B C4 H4C 109.5 . . ?
Si1 C5 H5A 109.5 . . ?
Si1 C5 H5B 109.5 . . ?
Si1 C5 H5C 109.5 . . ?
H5A C5 H5B 109.5 . . ?
H5A C5 H5C 109.5 . . ?
H5B C5 H5C 109.5 . . ?
Si1 C6 H6A 109.5 . . ?
Si1 C6 H6B 109.5 . . ?
Si1 C6 H6C 109.5 . . ?
H6A C6 H6B 109.5 . . ?
H6A C6 H6C 109.5 . . ?
H6B C6 H6C 109.5 . . ?
O1 C7 C1 112.59(9) . . ?
O2 C7 O1 124.87(10) . . ?
O2 C7 C1 122.54(10) . . ?
O1 C8 H8A 110.4 . . ?
O1 C8 H8B 110.4 . . ?
O1 C8 C9 106.52(9) . . ?
H8A C8 H8B 108.6 . . ?
C9 C8 H8A 110.4 . . ?
C9 C8 H8B 110.4 . . ?
C8 C9 H9A 109.5 . . ?
C8 C9 H9B 109.5 . . ?
C8 C9 H9C 109.5 . . ?
H9A C9 H9B 109.5 . . ?
H9A C9 H9C 109.5 . . ?
H9B C9 H9C 109.5 . . ?
C11 C10 N1 121.48(10) . . ?
C11 C10 C15 120.67(10) . . ?
C15 C10 N1 117.85(10) . . ?
C10 C11 H11 120.7 . . ?
C10 C11 C12 118.68(10) . . ?
C12 C11 H11 120.7 . . ?
C11 C12 H12 119.5 . . ?
C13 C12 C11 121.07(11) . . ?
C13 C12 H12 119.5 . . ?
C12 C13 H13 120.2 . . ?
C14 C13 C12 119.70(11) . . ?
C14 C13 H13 120.2 . . ?
C13 C14 H14 120.0 . . ?
C13 C14 C15 120.05(11) . . ?
C15 C14 H14 120.0 . . ?
C10 C15 H15 120.1 . . ?
C14 C15 C10 119.84(10) . . ?
C14 C15 H15 120.1 . . ?

loop_
_geom_bond_atom_site_label_1
_geom_bond_atom_site_label_2
_geom_bond_distance
_geom_bond_site_symmetry_2
_geom_bond_publ_flag
Si1 C3 1.8511(12) . ?
Si1 C4 1.8571(12) . ?
Si1 C5 1.8600(12) . ?
Si1 C6 1.8558(12) . ?
O1 C7 1.3355(13) . ?
O1 C8 1.4521(12) . ?
O2 C7 1.2118(13) . ?
N1 H1 0.854(16) . ?
N1 N2 1.3223(12) . ?
N1 C10 1.4012(13) . ?
N2 C1 1.3113(14) . ?
C1 C2 1.4317(15) . ?
C1 C7 1.4836(15) . ?
C2 C3 1.2069(16) . ?
C4 H4A 0.9800 . ?
C4 H4B 0.9800 . ?
C4 H4C 0.9800 . ?
C5 H5A 0.9800 . ?
C5 H5B 0.9800 . ?
C5 H5C 0.9800 . ?
C6 H6A 0.9800 . ?
C6 H6B 0.9800 . ?
C6 H6C 0.9800 . ?
C8 H8A 0.9900 . ?
C8 H8B 0.9900 . ?
C8 C9 1.5067(15) . ?
C9 H9A 0.9800 . ?
C9 H9B 0.9800 . ?
C9 H9C 0.9800 . ?
C10 C11 1.3922(15) . ?
C10 C15 1.3936(15) . ?
C11 H11 0.9500 . ?
C11 C12 1.3924(16) . ?
C12 H12 0.9500 . ?
C12 C13 1.3884(17) . ?
C13 H13 0.9500 . ?
C13 C14 1.3880(17) . ?
C14 H14 0.9500 . ?
C14 C15 1.3888(16) . ?
C15 H15 0.9500 . ?

loop_
_geom_torsion_atom_site_label_1
_geom_torsion_atom_site_label_2
_geom_torsion_atom_site_label_3
_geom_torsion_atom_site_label_4
_geom_torsion
_geom_torsion_site_symmetry_1
_geom_torsion_site_symmetry_2
_geom_torsion_site_symmetry_3
_geom_torsion_site_symmetry_4
_geom_torsion_publ_flag
N1 N2 C1 C2 1.25(15) . . . . ?
N1 N2 C1 C7 -178.45(9) . . . . ?
N1 C10 C11 C12 179.35(10) . . . . ?
N1 C10 C15 C14 -179.06(10) . . . . ?
N2 N1 C10 C11 8.85(15) . . . . ?
N2 N1 C10 C15 -172.02(10) . . . . ?
N2 C1 C2 C3 4.5(6) . . . . ?
N2 C1 C7 O1 -5.47(14) . . . . ?
N2 C1 C7 O2 175.46(10) . . . . ?
C2 C1 C7 O1 174.82(9) . . . . ?
C2 C1 C7 O2 -4.25(16) . . . . ?
C7 O1 C8 C9 170.59(9) . . . . ?
C7 C1 C2 C3 -175.8(5) . . . . ?
C8 O1 C7 O2 -1.10(15) . . . . ?
C8 O1 C7 C1 179.85(9) . . . . ?
C10 N1 N2 C1 -178.99(9) . . . . ?
C10 C11 C12 C13 -0.32(17) . . . . ?
C11 C10 C15 C14 0.08(16) . . . . ?
C11 C12 C13 C14 0.08(18) . . . . ?
C12 C13 C14 C15 0.25(18) . . . . ?
C13 C14 C15 C10 -0.33(17) . . . . ?
C15 C10 C11 C12 0.25(16) . . . . ?

loop_
_exptl_oxdiff_crystal_face_indexfrac_h
_exptl_oxdiff_crystal_face_indexfrac_k
_exptl_oxdiff_crystal_face_indexfrac_l
_exptl_oxdiff_crystal_face_x
_exptl_oxdiff_crystal_face_y
_exptl_oxdiff_crystal_face_z
3.3357 -1.2073 -5.3194 -0.0079 -0.3498 0.9368
1.7847 -10.7195 -1.9677 0.0169 0.5973 0.8018
-1.1069 11.6752 0.7822 -0.0210 -0.7619 -0.6473
1.9254 -5.4021 -6.2128 -0.3285 0.0074 0.9445
2.8236 1.6050 6.0022 0.9964 -0.0261 -0.0811
0.4188 4.2735 7.2918 0.7738 -0.0195 -0.6331
-4.1228 4.3191 1.8050 -0.4212 0.0122 -0.9069
-3.9481 0.6619 -3.7826 -0.9423 0.0252 -0.3338
-1.5208 -2.2028 7.2708 0.4420 0.5775 -0.6863
2.1899 -0.2351 -6.9025 -0.3222 -0.4217 0.8476
2.3161 -10.3469 -0.7822 0.2101 0.5897 0.7798
-1.7007 11.1293 -0.8842 -0.2697 -0.7589 -0.5927
-2.8881 -9.1594 1.1937 -0.3760 0.9074 -0.1877
-4.2290 -4.3849 0.3154 -0.6301 0.5971 -0.4964
0.3966 9.6408 4.6817 0.5580 -0.5309 -0.6378
-0.3167 -11.8298 1.5391 0.0250 0.9631 0.2680
0.4160 -11.8396 -1.4522 -0.1464 0.7867 0.5997
-0.6646 -11.2664 -2.6043 -0.4129 0.7595 0.5027
